data_4108571
loop_
_publ_author_name
'Minghuey Shieh'
'Chia-Hua Ho'
'Wen-Shyan Sheu'
'Bo-Gaun Chen'
'Yen-Yi Chu'
'Chia-Yeh Miu'
'Hsiang-Lin Liu'
'Chih-Chiang Shen'

_publ_section_title
;
 Semiconducting Tellurium-Iron-Copper Carbonyl Polymers
;
_journal_name_full 'Journal of the American Chemical Society'
_journal_page_first 14114
_journal_page_last 14116
_journal_paper_doi 10.1021/ja8065623
_journal_volume 130
_journal_year 2008
_chemical_formula_moiety 'C48 H24 Cu4 Fe6 N6 O18 Te2'
_chemical_formula_sum 'C48 H24 Cu4 Fe6 N6 O18 Te2'
_chemical_formula_weight 1817.19
_chemical_name_systematic
;
 ?
;
_space_group_IT_number 2
_symmetry_cell_setting triclinic
_symmetry_space_group_name_Hall '-P 1'
_symmetry_space_group_name_H-M 'P -1'
_atom_sites_solution_hydrogens geom
_atom_sites_solution_primary direct
_atom_sites_solution_secondary difmap
_audit_creation_method SHELXL-97
_cell_angle_alpha 84.237(3)
_cell_angle_beta 88.146(3)
_cell_angle_gamma 89.254(3)
_cell_formula_units_Z 1
_cell_length_a 8.2010(6)
_cell_length_b 9.9860(7)
_cell_length_c 16.9860(13)
_cell_measurement_reflns_used 74611
_cell_measurement_temperature 200(2)
_cell_measurement_theta_max 25.028
_cell_measurement_theta_min 1.358
_cell_volume 1383.25(18)
_computing_cell_refinement 'HKL Scalepack (Otwinowski & Minor 1997)'
_computing_data_collection 'Collect (Nonius BV, 1997-2000)'
_computing_data_reduction 'HKL Denzo and Scalepack'
_computing_molecular_graphics 'Ortep-3 for Windows (Farrugia, 1997)'
_computing_publication_material 'WinGX publication routines (Farrugia, 1999)'
_computing_structure_refinement 'SHELXL-97 (Sheldrick, 1997)'
_computing_structure_solution 'SHELXS-97 (Sheldrick, 1997)'
_diffrn_ambient_temperature 200(2)
_diffrn_measured_fraction_theta_full 0.984
_diffrn_measured_fraction_theta_max 0.984
_diffrn_measurement_device_type KappaCCD
_diffrn_measurement_method 'CCD rotation images, thick slices'
_diffrn_radiation_monochromator graphite
_diffrn_radiation_source 'fine-focus sealed tube'
_diffrn_radiation_type MoK\a
_diffrn_radiation_wavelength 0.71073
_diffrn_reflns_av_R_equivalents 0.1075
_diffrn_reflns_av_sigmaI/netI 0.1132
_diffrn_reflns_limit_h_max 9
_diffrn_reflns_limit_h_min -8
_diffrn_reflns_limit_k_max 11
_diffrn_reflns_limit_k_min -11
_diffrn_reflns_limit_l_max 20
_diffrn_reflns_limit_l_min -19
_diffrn_reflns_number 17782
_diffrn_reflns_theta_full 25.12
_diffrn_reflns_theta_max 25.12
_diffrn_reflns_theta_min 2.05
_exptl_absorpt_coefficient_mu 4.139
_exptl_absorpt_correction_T_max 0.8197
_exptl_absorpt_correction_T_min 0.6854
_exptl_absorpt_correction_type multi-scan
_exptl_absorpt_process_details
;
 ?
;
_exptl_crystal_colour black
_exptl_crystal_density_diffrn 2.181
_exptl_crystal_description prism
_exptl_crystal_F_000 874
_exptl_crystal_size_max 0.14
_exptl_crystal_size_mid 0.07
_exptl_crystal_size_min 0.02
_refine_diff_density_max 1.181
_refine_diff_density_min -1.184
_refine_diff_density_rms 0.358
_refine_ls_extinction_coef 0.0170(13)
_refine_ls_extinction_expression Fc^*^=kFc[1+0.001xFc^2^\l^3^/sin(2\q)]^-1/4^
_refine_ls_extinction_method SHELXL
_refine_ls_goodness_of_fit_ref 1.164
_refine_ls_hydrogen_treatment fixed
_refine_ls_matrix_type full
_refine_ls_number_parameters 380
_refine_ls_number_reflns 4860
_refine_ls_number_restraints 0
_refine_ls_restrained_S_all 1.164
_refine_ls_R_factor_all 0.1315
_refine_ls_R_factor_gt 0.0721
_refine_ls_shift/su_max 0.000
_refine_ls_shift/su_mean 0.000
_refine_ls_structure_factor_coef Fsqd
_refine_ls_weighting_details 'calc w=1/[\s^2^(Fo^2^)+(0.0864P)^2^+0.0000P] where P=(Fo^2^+2Fc^2^)/3'
_refine_ls_weighting_scheme calc
_refine_ls_wR_factor_gt 0.1581
_refine_ls_wR_factor_ref 0.1899
_reflns_number_gt 3047
_reflns_number_total 4860
_reflns_threshold_expression >2sigma(I)
_cod_data_source_file ja8065623_si_003.cif
_cod_data_source_block 2
_cod_database_code 4108571

loop_
_symmetry_equiv_pos_as_xyz
'x, y, z'
'-x, -y, -z'

loop_
_atom_site_label
_atom_site_type_symbol
_atom_site_fract_x
_atom_site_fract_y
_atom_site_fract_z
_atom_site_U_iso_or_equiv
_atom_site_adp_type
_atom_site_occupancy
_atom_site_symmetry_multiplicity
_atom_site_calc_flag
_atom_site_refinement_flags
C1 C 0.3489(15) 0.2569(13) 0.1657(9) 0.045(3) Uani 1 1 d .
C2 C 0.3485(15) 0.2908(14) 0.3181(8) 0.043(3) Uani 1 1 d .
C3 C 0.1520(17) 0.1211(12) 0.2668(8) 0.041(3) Uani 1 1 d .
C4 C 0.2618(18) 0.0220(14) 0.4356(10) 0.055(4) Uani 1 1 d .
C5 C 0.1330(19) -0.1471(14) 0.3318(9) 0.060(4) Uani 1 1 d .
C6 C 0.4076(16) -0.2052(15) 0.4054(8) 0.049(3) Uani 1 1 d .
C7 C 0.247(2) -0.0615(14) 0.1551(10) 0.066(4) Uani 1 1 d .
C8 C 0.4335(17) -0.2584(14) 0.2316(8) 0.047(3) Uani 1 1 d .
C9 C 0.5656(18) -0.0936(14) 0.1200(11) 0.060(4) Uani 1 1 d .
C10 C 0.6576(14) 0.2827(12) 0.0028(7) 0.038(3) Uani 1 1 d .
H10 H 0.5450 0.2917 -0.0009 0.046 Uiso 1 1 calc R
C11 C 0.7577(15) 0.3500(12) -0.0545(8) 0.042(3) Uani 1 1 d .
H11 H 0.7117 0.4044 -0.0958 0.051 Uiso 1 1 calc R
C12 C 0.9277(15) 0.3373(11) -0.0513(7) 0.039(3) Uani 1 1 d .
C13 C 0.9848(16) 0.2493(12) 0.0105(8) 0.045(3) Uani 1 1 d .
H13 H 1.0964 0.2325 0.0136 0.054 Uiso 1 1 calc R
C14 C 0.8824(16) 0.1873(13) 0.0664(8) 0.046(3) Uani 1 1 d .
H14 H 0.9260 0.1312 0.1076 0.055 Uiso 1 1 calc R
C15 C 0.7078(15) 0.4784(12) 0.1468(7) 0.039(3) Uani 1 1 d .
H15 H 0.5985 0.4681 0.1359 0.047 Uiso 1 1 calc R
C16 C 0.8019(14) 0.5597(12) 0.0938(7) 0.038(3) Uani 1 1 d .
H16 H 0.7585 0.5984 0.0468 0.046 Uiso 1 1 calc R
C17 C 0.9638(13) 0.5835(11) 0.1115(7) 0.031(3) Uani 1 1 d .
C18 C 1.0202(15) 0.5248(13) 0.1808(8) 0.046(3) Uani 1 1 d .
H18 H 1.1253 0.5415 0.1961 0.056 Uiso 1 1 calc R
C19 C 0.9168(16) 0.4382(13) 0.2292(8) 0.049(4) Uani 1 1 d .
H19 H 0.9579 0.3956 0.2758 0.059 Uiso 1 1 calc R
C20 C 0.8510(16) 0.2687(13) 0.4222(7) 0.045(3) Uani 1 1 d .
H20 H 0.8683 0.1749 0.4163 0.054 Uiso 1 1 d R
C21 C 0.9603(15) 0.3304(11) 0.4682(7) 0.041(3) Uani 1 1 d .
H21 H 1.0483 0.2793 0.4928 0.049 Uiso 1 1 d R
C22 C 0.9418(15) 0.4635(13) 0.4786(7) 0.040(3) Uani 1 1 d .
C23 C 0.8054(17) 0.5282(14) 0.4466(8) 0.051(4) Uani 1 1 d .
H23 H 0.7853 0.6205 0.4553 0.061 Uiso 1 1 d R
C24 C 0.7007(17) 0.4609(13) 0.4012(8) 0.051(4) Uani 1 1 d .
H24 H 0.6071 0.5085 0.3796 0.061 Uiso 1 1 d R
Fe1 Fe 0.3642(2) 0.15867(17) 0.25657(10) 0.0364(5) Uani 1 1 d .
Fe2 Fe 0.3222(2) -0.06546(18) 0.34992(11) 0.0423(5) Uani 1 1 d .
Fe3 Fe 0.4362(2) -0.08263(17) 0.20426(11) 0.0397(5) Uani 1 1 d .
Te1 Te 0.60428(10) 0.00987(8) 0.30695(5) 0.0396(3) Uani 1 1 d .
N1 N 0.7194(13) 0.2043(10) 0.0639(6) 0.042(3) Uani 1 1 d .
N2 N 0.7640(13) 0.4138(10) 0.2124(6) 0.044(3) Uani 1 1 d .
N3 N 0.7250(12) 0.3332(10) 0.3863(6) 0.037(2) Uani 1 1 d .
O1 O 0.3180(11) 0.3257(9) 0.1080(6) 0.052(2) Uani 1 1 d .
O2 O 0.3166(12) 0.3733(10) 0.3599(6) 0.061(3) Uani 1 1 d .
O3 O 0.0141(11) 0.1195(9) 0.2658(6) 0.050(2) Uani 1 1 d .
O4 O 0.2255(16) 0.0739(12) 0.4903(7) 0.082(4) Uani 1 1 d .
O5 O 0.0191(13) -0.2059(12) 0.3224(8) 0.085(4) Uani 1 1 d .
O6 O 0.4586(13) -0.3012(10) 0.4430(6) 0.067(3) Uani 1 1 d .
O7 O 0.1287(14) -0.0566(12) 0.1207(8) 0.089(4) Uani 1 1 d .
O8 O 0.4330(13) -0.3728(10) 0.2445(6) 0.063(3) Uani 1 1 d .
O9 O 0.6457(16) -0.1197(11) 0.0643(8) 0.085(4) Uani 1 1 d .
Cu1 Cu 0.57870(19) 0.12868(15) 0.15266(10) 0.0450(5) Uani 1 1 d .
Cu2 Cu 0.63515(19) 0.27230(15) 0.28336(9) 0.0424(5) Uani 1 1 d .

loop_
_atom_site_aniso_label
_atom_site_aniso_U_11
_atom_site_aniso_U_22
_atom_site_aniso_U_33
_atom_site_aniso_U_23
_atom_site_aniso_U_13
_atom_site_aniso_U_12
C1 0.029(7) 0.039(8) 0.066(10) 0.000(7) 0.005(6) -0.001(6)
C2 0.037(7) 0.053(9) 0.041(8) -0.007(7) -0.003(6) -0.010(6)
C3 0.043(9) 0.034(7) 0.048(8) -0.006(6) -0.002(6) 0.003(6)
C4 0.056(9) 0.029(8) 0.076(12) 0.019(8) -0.011(8) 0.002(7)
C5 0.059(10) 0.042(9) 0.073(11) 0.020(7) 0.012(8) -0.001(8)
C6 0.048(8) 0.051(9) 0.050(9) -0.010(7) 0.009(7) -0.007(7)
C7 0.085(12) 0.036(9) 0.084(12) -0.034(8) -0.009(10) 0.013(8)
C8 0.064(9) 0.039(9) 0.040(8) -0.003(6) -0.012(7) 0.003(7)
C9 0.053(9) 0.033(8) 0.095(13) -0.008(8) -0.008(9) -0.018(7)
C10 0.033(7) 0.039(7) 0.041(8) 0.001(6) 0.003(6) -0.002(6)
C11 0.045(8) 0.032(7) 0.049(8) 0.000(6) -0.006(6) 0.002(6)
C12 0.050(8) 0.026(7) 0.040(8) -0.003(5) 0.000(6) 0.001(6)
C13 0.039(8) 0.038(8) 0.057(9) -0.006(6) 0.012(6) 0.005(6)
C14 0.045(9) 0.038(8) 0.052(9) 0.003(6) 0.011(7) 0.002(6)
C15 0.036(7) 0.042(7) 0.040(8) -0.003(6) -0.001(6) 0.005(6)
C16 0.041(8) 0.038(7) 0.036(7) -0.001(6) -0.007(6) -0.002(6)
C17 0.033(7) 0.027(6) 0.032(7) -0.006(5) 0.005(5) 0.002(5)
C18 0.036(7) 0.050(8) 0.053(9) 0.000(7) -0.001(6) -0.011(6)
C19 0.048(9) 0.048(8) 0.050(9) 0.005(6) -0.008(7) -0.016(7)
C20 0.055(9) 0.036(7) 0.043(8) 0.004(6) 0.001(7) -0.007(7)
C21 0.042(7) 0.025(7) 0.055(9) 0.006(6) -0.017(6) 0.000(6)
C22 0.038(7) 0.043(8) 0.037(7) 0.004(6) -0.002(6) 0.004(6)
C23 0.053(9) 0.046(8) 0.059(9) -0.029(7) -0.012(7) 0.003(7)
C24 0.050(8) 0.032(8) 0.071(10) -0.013(7) -0.007(7) 0.016(6)
Fe1 0.0347(10) 0.0301(10) 0.0443(11) -0.0025(8) -0.0014(8) -0.0042(8)
Fe2 0.0453(11) 0.0319(10) 0.0484(12) 0.0010(8) 0.0035(9) -0.0029(8)
Fe3 0.0420(11) 0.0303(10) 0.0465(12) -0.0025(8) -0.0009(8) -0.0042(8)
Te1 0.0363(5) 0.0331(5) 0.0490(6) -0.0009(4) -0.0049(4) -0.0020(4)
N1 0.045(7) 0.030(6) 0.049(7) -0.006(5) 0.008(5) -0.010(5)
N2 0.047(7) 0.036(6) 0.048(7) 0.000(5) 0.001(5) -0.010(5)
N3 0.038(6) 0.036(6) 0.038(6) 0.000(5) 0.000(5) -0.015(5)
O1 0.051(6) 0.049(6) 0.053(6) 0.011(5) -0.004(5) 0.008(4)
O2 0.066(7) 0.052(6) 0.067(7) -0.019(5) 0.003(5) -0.008(5)
O3 0.026(5) 0.053(6) 0.072(7) -0.008(5) 0.001(4) -0.003(4)
O4 0.122(11) 0.068(8) 0.057(8) -0.010(6) 0.005(7) 0.039(7)
O5 0.047(7) 0.078(8) 0.127(11) 0.014(7) -0.017(6) -0.031(6)
O6 0.078(8) 0.052(6) 0.066(7) 0.012(5) 0.015(6) 0.021(6)
O7 0.071(8) 0.078(8) 0.128(11) -0.046(7) -0.057(8) 0.027(6)
O8 0.077(7) 0.041(6) 0.070(7) 0.001(5) 0.005(5) 0.004(5)
O9 0.107(10) 0.058(7) 0.090(9) -0.021(6) 0.045(8) -0.006(7)
Cu1 0.0461(10) 0.0361(9) 0.0509(11) 0.0021(7) 0.0069(8) -0.0018(7)
Cu2 0.0427(9) 0.0384(9) 0.0463(10) -0.0031(7) -0.0027(7) -0.0111(7)

loop_
_atom_type_symbol
_atom_type_description
_atom_type_scat_dispersion_real
_atom_type_scat_dispersion_imag
_atom_type_scat_source
C C 0.0033 0.0016 'International Tables Vol C Tables 4.2.6.8 and 6.1.1.4'
H H 0.0000 0.0000 'International Tables Vol C Tables 4.2.6.8 and 6.1.1.4'
Fe Fe 0.3463 0.8444 'International Tables Vol C Tables 4.2.6.8 and 6.1.1.4'
Te Te -0.5308 1.6751 'International Tables Vol C Tables 4.2.6.8 and 6.1.1.4'
N N 0.0061 0.0033 'International Tables Vol C Tables 4.2.6.8 and 6.1.1.4'
O O 0.0106 0.0060 'International Tables Vol C Tables 4.2.6.8 and 6.1.1.4'
Cu Cu 0.3201 1.2651 'International Tables Vol C Tables 4.2.6.8 and 6.1.1.4'

loop_
_geom_angle_atom_site_label_1
_geom_angle_atom_site_label_2
_geom_angle_atom_site_label_3
_geom_angle
_geom_angle_site_symmetry_3
O1 C1 Fe1 171.2(11) .
O1 C1 Cu1 113.5(10) .
Fe1 C1 Cu1 74.9(5) .
O2 C2 Fe1 170.9(11) .
O2 C2 Cu2 114.5(9) .
Fe1 C2 Cu2 74.5(5) .
O3 C3 Fe1 167.5(11) .
O4 C4 Fe2 178.2(12) .
O5 C5 Fe2 175.5(13) .
O6 C6 Fe2 177.2(12) .
O7 C7 Fe3 174.8(13) .
O8 C8 Fe3 175.8(12) .
O9 C9 Fe3 170.5(12) .
O9 C9 Cu1 116.4(10) .
Fe3 C9 Cu1 73.1(6) .
N1 C10 C11 121.4(11) .
N1 C10 H10 119.3 .
C11 C10 H10 119.3 .
C10 C11 C12 120.8(12) .
C10 C11 H11 119.6 .
C12 C11 H11 119.6 .
C13 C12 C11 115.4(11) .
C13 C12 C17 124.0(11) 2_765
C11 C12 C17 120.6(11) 2_765
C14 C13 C12 121.8(12) .
C14 C13 H13 119.1 .
C12 C13 H13 119.1 .
N1 C14 C13 122.0(12) .
N1 C14 H14 119.0 .
C13 C14 H14 119.0 .
N2 C15 C16 123.7(11) .
N2 C15 H15 118.2 .
C16 C15 H15 118.2 .
C15 C16 C17 119.1(11) .
C15 C16 H16 120.5 .
C17 C16 H16 120.5 .
C18 C17 C16 117.9(10) .
C18 C17 C12 122.2(10) 2_765
C16 C17 C12 119.7(10) 2_765
C17 C18 C19 118.7(11) .
C17 C18 H18 120.7 .
C19 C18 H18 120.7 .
N2 C19 C18 123.7(12) .
N2 C19 H19 118.1 .
C18 C19 H19 118.1 .
N3 C20 C21 123.6(12) .
N3 C20 H20 119.0 .
C21 C20 H20 117.4 .
C22 C21 C20 119.9(11) .
C22 C21 H21 119.8 .
C20 C21 H21 120.2 .
C21 C22 C23 116.7(11) .
C21 C22 C22 122.7(14) 2_766
C23 C22 C22 120.6(14) 2_766
C22 C23 C24 120.5(12) .
C22 C23 H23 118.9 .
C24 C23 H23 120.6 .
N3 C24 C23 122.8(12) .
N3 C24 H24 118.6 .
C23 C24 H24 118.6 .
C1 Fe1 C2 97.6(6) .
C1 Fe1 C3 95.1(6) .
C2 Fe1 C3 93.5(6) .
C1 Fe1 Cu1 62.3(4) .
C2 Fe1 Cu1 126.9(4) .
C3 Fe1 Cu1 134.1(4) .
C1 Fe1 Te1 128.3(4) .
C2 Fe1 Te1 106.2(4) .
C3 Fe1 Te1 127.5(4) .
Cu1 Fe1 Te1 66.66(6) .
C1 Fe1 Cu2 91.1(4) .
C2 Fe1 Cu2 64.3(4) .
C3 Fe1 Cu2 157.6(4) .
Cu1 Fe1 Cu2 67.41(7) .
Te1 Fe1 Cu2 61.29(5) .
C1 Fe1 Fe2 152.6(4) .
C2 Fe1 Fe2 106.2(4) .
C3 Fe1 Fe2 70.4(4) .
Cu1 Fe1 Fe2 110.82(8) .
Te1 Fe1 Fe2 57.62(6) .
Cu2 Fe1 Fe2 111.29(8) .
C1 Fe1 Fe3 99.7(5) .
C2 Fe1 Fe3 161.3(4) .
C3 Fe1 Fe3 92.2(4) .
Cu1 Fe1 Fe3 57.22(6) .
Te1 Fe1 Fe3 56.85(6) .
Cu2 Fe1 Fe3 107.97(8) .
Fe2 Fe1 Fe3 59.28(7) .
C6 Fe2 C5 95.5(6) .
C6 Fe2 C4 95.1(6) .
C5 Fe2 C4 100.8(7) .
C6 Fe2 Te1 89.0(4) .
C5 Fe2 Te1 151.0(5) .
C4 Fe2 Te1 107.3(4) .
C6 Fe2 Fe1 149.0(4) .
C5 Fe2 Fe1 112.0(4) .
C4 Fe2 Fe1 93.6(4) .
Te1 Fe2 Fe1 59.96(6) .
C6 Fe2 Fe3 104.4(4) .
C5 Fe2 Fe3 92.8(5) .
C4 Fe2 Fe3 155.0(4) .
Te1 Fe2 Fe3 58.40(6) .
Fe1 Fe2 Fe3 61.74(7) .
C9 Fe3 C8 94.7(6) .
C9 Fe3 C7 98.1(7) .
C8 Fe3 C7 100.1(6) .
C9 Fe3 Cu1 64.2(4) .
C8 Fe3 Cu1 151.9(5) .
C7 Fe3 Cu1 101.1(5) .
C9 Fe3 Te1 106.8(5) .
C8 Fe3 Te1 104.6(4) .
C7 Fe3 Te1 143.0(4) .
Cu1 Fe3 Te1 67.47(6) .
C9 Fe3 Fe2 163.8(5) .
C8 Fe3 Fe2 84.5(4) .
C7 Fe3 Fe2 97.9(5) .
Cu1 Fe3 Fe2 110.41(8) .
Te1 Fe3 Fe2 58.17(6) .
C9 Fe3 Fe1 120.6(4) .
C8 Fe3 Fe1 143.5(4) .
C7 Fe3 Fe1 85.0(4) .
Cu1 Fe3 Fe1 57.06(6) .
Te1 Fe3 Fe1 58.88(6) .
Fe2 Fe3 Fe1 58.98(6) .
Fe2 Te1 Fe3 63.44(6) .
Fe2 Te1 Fe1 62.42(6) .
Fe3 Te1 Fe1 64.27(6) .
Fe2 Te1 Cu2 113.98(6) .
Fe3 Te1 Cu2 112.65(6) .
Fe1 Te1 Cu2 59.62(5) .
Fe2 Te1 Cu1 105.64(6) .
Fe3 Te1 Cu1 55.94(5) .
Fe1 Te1 Cu1 55.29(5) .
Cu2 Te1 Cu1 62.70(5) .
C10 N1 C14 118.5(10) .
C10 N1 Cu1 121.1(8) .
C14 N1 Cu1 120.1(9) .
C15 N2 C19 116.7(10) .
C15 N2 Cu2 124.0(8) .
C19 N2 Cu2 119.2(9) .
C24 N3 C20 116.1(11) .
C24 N3 Cu2 118.4(9) .
C20 N3 Cu2 121.1(9) .
N1 Cu1 C1 111.2(5) .
N1 Cu1 C9 99.0(5) .
C1 Cu1 C9 121.5(5) .
N1 Cu1 Fe1 150.1(3) .
C1 Cu1 Fe1 42.8(4) .
C9 Cu1 Fe1 107.8(4) .
N1 Cu1 Fe3 141.5(3) .
C1 Cu1 Fe3 92.7(3) .
C9 Cu1 Fe3 42.7(4) .
Fe1 Cu1 Fe3 65.72(7) .
N1 Cu1 Te1 139.6(3) .
C1 Cu1 Te1 100.4(4) .
C9 Cu1 Te1 84.5(4) .
Fe1 Cu1 Te1 58.04(5) .
Fe3 Cu1 Te1 56.59(5) .
N1 Cu1 Cu2 107.8(3) .
C1 Cu1 Cu2 75.4(4) .
C9 Cu1 Cu2 140.2(4) .
Fe1 Cu1 Cu2 57.89(6) .
Fe3 Cu1 Cu2 107.17(8) .
Te1 Cu1 Cu2 55.97(5) .
N2 Cu2 N3 93.3(4) .
N2 Cu2 C2 124.6(5) .
N3 Cu2 C2 97.5(4) .
N2 Cu2 Fe1 128.9(3) .
N3 Cu2 Fe1 131.2(3) .
C2 Cu2 Fe1 41.2(3) .
N2 Cu2 Te1 139.7(3) .
N3 Cu2 Te1 106.6(3) .
C2 Cu2 Te1 87.8(3) .
Fe1 Cu2 Te1 59.09(5) .
N2 Cu2 Cu1 90.7(3) .
N3 Cu2 Cu1 163.4(3) .
C2 Cu2 Cu1 93.5(3) .
Fe1 Cu2 Cu1 54.70(6) .
Te1 Cu2 Cu1 61.33(5) .

loop_
_geom_bond_atom_site_label_1
_geom_bond_atom_site_label_2
_geom_bond_distance
_geom_bond_site_symmetry_2
C1 O1 1.173(15) .
C1 Fe1 1.750(14) .
C1 Cu1 2.282(13) .
C2 O2 1.162(15) .
C2 Fe1 1.765(15) .
C2 Cu2 2.415(13) .
C3 O3 1.132(14) .
C3 Fe1 1.784(14) .
C4 O4 1.138(18) .
C4 Fe2 1.82(2) .
C5 O5 1.134(17) .
C5 Fe2 1.811(17) .
C6 O6 1.177(16) .
C6 Fe2 1.754(15) .
C7 O7 1.147(18) .
C7 Fe3 1.784(18) .
C8 O8 1.142(15) .
C8 Fe3 1.770(14) .
C9 O9 1.182(18) .
C9 Fe3 1.766(19) .
C9 Cu1 2.346(14) .
C10 N1 1.344(15) .
C10 C11 1.380(16) .
C10 H10 0.9300 .
C11 C12 1.401(17) .
C11 H11 0.9300 .
C12 C13 1.389(17) .
C12 C17 1.504(16) 2_765
C13 C14 1.354(17) .
C13 H13 0.9300 .
C14 N1 1.347(15) .
C14 H14 0.9300 .
C15 N2 1.323(15) .
C15 C16 1.374(16) .
C15 H15 0.9300 .
C16 C17 1.400(16) .
C16 H16 0.9300 .
C17 C18 1.354(16) .
C17 C12 1.504(16) 2_765
C18 C19 1.405(17) .
C18 H18 0.9300 .
C19 N2 1.325(16) .
C19 H19 0.9300 .
C20 N3 1.342(16) .
C20 C21 1.396(17) .
C20 H20 0.9602 .
C21 C22 1.365(17) .
C21 H21 0.9607 .
C22 C23 1.383(18) .
C22 C22 1.46(2) 2_766
C23 C24 1.395(18) .
C23 H23 0.9594 .
C24 N3 1.335(15) .
C24 H24 0.9610 .
Fe1 Cu1 2.488(2) .
Fe1 Te1 2.5681(19) .
Fe1 Cu2 2.582(2) .
Fe1 Fe2 2.630(2) .
Fe1 Fe3 2.703(3) .
Fe2 Te1 2.505(2) .
Fe2 Fe3 2.638(3) .
Fe3 Cu1 2.493(2) .
Fe3 Te1 2.512(2) .
Te1 Cu2 2.6252(17) .
Te1 Cu1 2.7793(18) .
N1 Cu1 1.964(10) .
N2 Cu2 2.045(10) .
N3 Cu2 2.069(10) .
Cu1 Cu2 2.815(2) .
